data_2002721
loop_
_publ_author_name
'Gressling, T'
'Mueller-Buschbaum, Hk'

_publ_section_title 'Zur Kristallstruktur von Ce2 (W O4)3'
_journal_name_full
;
Zeitschrift fuer Naturforschung, Teil B. Anorganische Chemie,
Organische Chemie (42,1987-)
;
_journal_page_first 1513
_journal_page_last 1516
_journal_volume 50
_journal_year 1995
_chemical_formula_structural 'Ce2 (W O4)3'
_chemical_formula_sum 'Ce2 O12 W3'
_chemical_name_systematic 'Dicerium tris(tungstate)'
_space_group_IT_number 15
_symmetry_cell_setting monoclinic
_symmetry_Int_Tables_number 15
_symmetry_space_group_name_Hall '-C 2yc'
_symmetry_space_group_name_H-M 'C 1 2/c 1'
_cell_angle_alpha 90
_cell_angle_beta 109.36(3)
_cell_angle_gamma 90
_cell_formula_units_Z 4
_cell_length_a 7.813(3)
_cell_length_b 11.72
_cell_length_c 11.58
_cell_volume 1000.4
_refine_ls_R_factor_all 0.063
_cod_database_code 2002721

loop_
_symmetry_equiv_pos_as_xyz
x,y,z
-x,y,1/2-z
-x,-y,-z
x,-y,1/2+z
1/2+x,1/2+y,z
1/2-x,1/2+y,1/2-z
1/2-x,1/2-y,-z
1/2+x,1/2-y,1/2+z

loop_
_atom_site_aniso_label
_atom_site_aniso_U_11
_atom_site_aniso_U_12
_atom_site_aniso_U_13
_atom_site_aniso_U_22
_atom_site_aniso_U_23
_atom_site_aniso_U_33
Ce1 0.00197(2) -0.00024 -0.00030(1) 0.00219(2) 0.00017(2) 0.00129(2)
W1 0.00424(2) 0. 0.00030(1) 0.00427(2) 0. 0.00075(2)
W2 0.00227(1) -0.00008 0.00079(1) 0.00259(2) 0.00036(1) 0.00314(1)
O1 0.0074(3) 0.0007(3) -0.0006(2) 0.0037(3) -0.0013(2) 0.0026(2)
O2 0.0092(3) -0.0028(3) 0.0014(3) 0.0102(4) -0.0035(3) 0.0104(3)
O3 0.0047(3) 0.0006(3) 0.0030(2) 0.0097(3) -0.0001(3) 0.0077(3)
O4 0.0134(3) -0.0004(3) 0.0011(2) 0.0114(4) -0.0033(3) 0.0031(3)
O5 0.0092(3) 0.0006(3) 0.0013(2) 0.0083(3) -0.0023(3) 0.0041(3)
O6 0.0056(3) 0.0002(3) 0.0005(2) 0.0080(3) -0.0042(3) 0.0096(3)

loop_
_atom_site_label
_atom_site_type_symbol
_atom_site_symmetry_multiplicity
_atom_site_Wyckoff_symbol
_atom_site_fract_x
_atom_site_fract_y
_atom_site_fract_z
_atom_site_occupancy
_atom_site_attached_hydrogens
_atom_site_calc_flag
Ce1 Ce3+ 8 f 0.321210(8) 0.373360(5) 0.404850(5) 1. 0 d
W1 W6+ 4 e 0. 0.118370(6) 0.25 1. 0 d
W2 W6+ 8 f 0.154250(6) 0.354710(4) 0.047910(4) 1. 0 d
O1 O2- 8 f 0.01292(13) 0.04042(8) 0.38739(8) 1. 0 d
O2 O2- 8 f 0.19153(15) 0.20562(10) 0.27808(10) 1. 0 d
O3 O2- 8 f 0.07174(12) 0.30076(10) 0.46200(9) 1. 0 d
O4 O2- 8 f 0.2184(2) 0.42648(11) 0.19150(9) 1. 0 d
O5 O2- 8 f 0.13829(14) 0.53699(9) 0.44016(9) 1. 0 d
O6 O2- 8 f 0.38305(14) 0.28577(10) 0.07645(10) 1. 0 d

loop_
_atom_type_symbol
_atom_type_oxidation_number
Ce3+ 3.000
W6+ 6.000
O2- -2.000
